data_4002460
loop_
_publ_author_name
'Breard, Y.'
'Hervieu, M.'
'Michel, C.'
'Studer, F.'
'Maignan, A.'
'Raveau, B.B.'

_publ_section_title
;
 Large oxygen deficiency in a n=2 member of the RP series : Sr3 Fe Co O7-x
 (x <= 1.55)
;
_journal_name_full 'Chemistry of Materials (1,1989-)'
_journal_page_first 3128
_journal_page_last 3135
_journal_volume 14
_journal_year 2002
_chemical_formula_sum 'Co Fe O5.425 Sr3'
_chemical_name_systematic 'Sr3 Fe Co O5.425'
_space_group_IT_number 139
_symmetry_space_group_name_Hall '-I 4 2'
_symmetry_space_group_name_H-M 'I 4/m m m'
_cell_angle_alpha 90
_cell_angle_beta 90
_cell_angle_gamma 90
_cell_formula_units_Z 2
_cell_length_a 3.8786
_cell_length_b 3.8786
_cell_length_c 20.309
_cell_volume 305.519
_citation_journal_id_ASTM CMATEX
_cod_data_source_file Breard_CMATEX_2002_674.cif
_cod_data_source_block Co1Fe1O5.425Sr3
_cod_original_cell_volume 305.5192
_cod_original_formula_sum 'Co1 Fe1 O5.425 Sr3'
_cod_database_code 4002460

loop_
_symmetry_equiv_pos_as_xyz
x,y,z
-y,x,z
-x,-y,z
y,-x,z
x,-y,-z
y,x,-z
-x,y,-z
-y,-x,-z
-x,-y,-z
y,-x,-z
x,y,-z
-y,x,-z
-x,y,z
-y,-x,z
x,-y,z
y,x,z
x+1/2,y+1/2,z+1/2
-y+1/2,x+1/2,z+1/2
-x+1/2,-y+1/2,z+1/2
y+1/2,-x+1/2,z+1/2
x+1/2,-y+1/2,-z+1/2
y+1/2,x+1/2,-z+1/2
-x+1/2,y+1/2,-z+1/2
-y+1/2,-x+1/2,-z+1/2
-x+1/2,-y+1/2,-z+1/2
y+1/2,-x+1/2,-z+1/2
x+1/2,y+1/2,-z+1/2
-y+1/2,x+1/2,-z+1/2
-x+1/2,y+1/2,z+1/2
-y+1/2,-x+1/2,z+1/2
x+1/2,-y+1/2,z+1/2
y+1/2,x+1/2,z+1/2

loop_
_atom_site_label
_atom_site_type_symbol
_atom_site_fract_x
_atom_site_fract_y
_atom_site_fract_z
_atom_site_occupancy
_atom_site_U_iso_or_equiv
Co1 Co+2 0 0 0.103 0.5 0.0
O1 O-2 0 0 0.1967 1 0.0
Sr2 Sr+2 0 0 0.3174 1 0.0
O2 O-2 0 0.5 0.0834 0.85 0.0
Sr1 Sr+2 0 0 0.5 1 0.0
O3 O-2 0 0 0 0.025 0.0
Fe1 Fe+2 0 0 0.103 0.5 0.0
